data_7129137
loop_
_publ_author_name
'Wang, Zhen'
'Yang, Bin-Bin'
'Fang, Zi-Jun'
'Ou, Qiang'
'Ma, Hui'
'Zhang, Qing-Pu'
'Sun, Yu-Ling'
'Zhang, Chun'

_publ_section_title
;
 Emissive oxidase-like nanozyme based on an organic molecular cage.
;
_journal_issue 87
_journal_name_full 'Chemical communications (Cambridge, England)'
_journal_page_first 11541
_journal_page_last 11544
_journal_paper_doi 10.1039/d1cc04430c
_journal_volume 57
_journal_year 2021
_chemical_formula_moiety 'C112 H80 N24 O8, 2(C H Cl3)'
_chemical_formula_sum 'C114 H82 Cl6 N24 O8'
_chemical_formula_weight 2128.73
_space_group_crystal_system monoclinic
_space_group_IT_number 15
_space_group_name_Hall '-C 2yc'
_space_group_name_H-M_alt 'C 1 2/c 1'
_atom_sites_solution_hydrogens geom
_audit_creation_date 2021-07-01
_audit_creation_method
;
Olex2 1.3
(compiled 2020.11.12 svn.r5f609507 for OlexSys, GUI svn.r6272)
;
_cell_angle_alpha 90
_cell_angle_beta 94.183(2)
_cell_angle_gamma 90
_cell_formula_units_Z 4
_cell_length_a 19.0236(9)
_cell_length_b 32.8188(16)
_cell_length_c 18.0034(9)
_cell_measurement_reflns_used 9804
_cell_measurement_temperature 100(2)
_cell_measurement_theta_max 57.008
_cell_measurement_theta_min 2.342
_cell_volume 11210.2(9)
_computing_cell_refinement 'SAINT V8.40B (?, 2016)'
_computing_data_reduction 'SAINT V8.40B (?, 2016)'
_computing_molecular_graphics 'Olex2 1.3 (Dolomanov et al., 2009)'
_computing_publication_material 'Olex2 1.3 (Dolomanov et al., 2009)'
_computing_structure_refinement 'SHELXL 2018/3 (Sheldrick, 2015)'
_computing_structure_solution 'XM  (Sheldrick, 2008)'
_diffrn_ambient_temperature 100(2)
_diffrn_measured_fraction_theta_full 0.998
_diffrn_measured_fraction_theta_max 0.997
_diffrn_measurement_device_type 'Bruker APEX-II CCD'
_diffrn_measurement_method '\f and \w scans'
_diffrn_radiation_type GaK\a
_diffrn_radiation_wavelength 1.34138
_diffrn_reflns_av_R_equivalents 0.0712
_diffrn_reflns_av_unetI/netI 0.0390
_diffrn_reflns_Laue_measured_fraction_full 0.998
_diffrn_reflns_Laue_measured_fraction_max 0.997
_diffrn_reflns_limit_h_max 23
_diffrn_reflns_limit_h_min -23
_diffrn_reflns_limit_k_max 41
_diffrn_reflns_limit_k_min -35
_diffrn_reflns_limit_l_max 22
_diffrn_reflns_limit_l_min -22
_diffrn_reflns_number 84686
_diffrn_reflns_point_group_measured_fraction_full 0.998
_diffrn_reflns_point_group_measured_fraction_max 0.997
_diffrn_reflns_theta_full 53.594
_diffrn_reflns_theta_max 57.112
_diffrn_reflns_theta_min 2.340
_exptl_absorpt_coefficient_mu 1.274
_exptl_absorpt_correction_T_max 0.7512
_exptl_absorpt_correction_T_min 0.6312
_exptl_absorpt_correction_type multi-scan
_exptl_absorpt_process_details 'SADABS-2016/2 (Bruker,2016/2)'
_exptl_crystal_colour colourless
_exptl_crystal_colour_primary colourless
_exptl_crystal_density_diffrn 1.261
_exptl_crystal_description block
_exptl_crystal_F_000 4400
_exptl_crystal_size_max 0.12
_exptl_crystal_size_mid 0.1
_exptl_crystal_size_min 0.1
_refine_diff_density_max 0.770
_refine_diff_density_min -1.206
_refine_diff_density_rms 0.086
_refine_ls_extinction_coef 0.00010(7)
_refine_ls_extinction_expression Fc^*^=kFc[1+0.001xFc^2^\l^3^/sin(2\q)]^-1/4^
_refine_ls_extinction_method 'SHELXL-2018/3 (Sheldrick 2018)'
_refine_ls_goodness_of_fit_ref 1.071
_refine_ls_hydrogen_treatment mixed
_refine_ls_matrix_type full
_refine_ls_number_parameters 712
_refine_ls_number_reflns 11496
_refine_ls_number_restraints 36
_refine_ls_restrained_S_all 1.103
_refine_ls_R_factor_all 0.0935
_refine_ls_R_factor_gt 0.0818
_refine_ls_shift/su_max 0.000
_refine_ls_shift/su_mean 0.000
_refine_ls_structure_factor_coef Fsqd
_refine_ls_weighting_details 'w=1/[\s^2^(Fo^2^)+(0.1741P)^2^+16.5710P] where P=(Fo^2^+2Fc^2^)/3'
_refine_ls_weighting_scheme calc
_refine_ls_wR_factor_gt 0.2550
_refine_ls_wR_factor_ref 0.2705
_reflns_Friedel_coverage 0.000
_reflns_number_gt 9224
_reflns_number_total 11496
_reflns_threshold_expression 'I > 2\s(I)'
_cod_data_source_file d1cc04430c3.cif
_cod_data_source_block 210629l_0m
_cod_depositor_comments 'Adding full bibliography for 7129137--7129138.cif.'
_cod_database_code 7129137
_shelx_shelxl_version_number 2018/3
_shelx_space_group_comment
;
The symmetry employed for this shelxl refinement is uniquely defined
by the following loop, which should always be used as a source of
symmetry information in preference to the above space-group names.
They are only intended as comments.
;
_shelx_estimated_absorpt_t_max 0.883
_shelx_estimated_absorpt_t_min 0.862
_olex2_refinement_description
;
1. Fixed Uiso
 At 1.2 times of:
  All C(H) groups
2. Uiso/Uaniso restraints and constraints
Uanis(C53) \\sim Ueq, Uanis(C54) \\sim Ueq, Uanis(C55) \\sim Ueq, Uanis(C56)
\\sim Ueq, Uanis(C57) \\sim Ueq, Uanis(N11) \\sim Ueq: with sigma of 0.005 and
sigma for terminal atoms of 0.01
3.a Ternary CH refined with riding coordinates:
 C58(H58)
3.b Secondary CH2 refined with riding coordinates:
 C6(H6A,H6B), C7(H7A,H7B), C46(H46A,H46B), C52(H52A,H52B)
3.c Aromatic/amide H refined with riding coordinates:
 C2(H2), C3(H3), C4(H4), C5(H5), C9(H9), C10(H10), C11(H11), C12(H12),
 C17(H17), C18(H18), C20(H20), C21(H21), C24(H24), C25(H25), C27(H27), C28(H28),
  C33(H33), C34(H34), C36(H36), C37(H37), C40(H40), C41(H41), C43(H43),
 C44(H44), C48(H48), C49(H49), C50(H50), C51(H51), C54(H54), C55(H55), C56(H56),
  C57(H57)
3.d Fitted hexagon refined as free rotating group:
 C53(C54,C55,C56,C57,N11)
;
_smtbx_masks_void_probe_radius 1.2
_smtbx_masks_void_truncation_radius 1.2
_olex2_submission_special_instructions 'No special instructions were received'

loop_
_space_group_symop_operation_xyz
'x, y, z'
'-x, y, -z+1/2'
'x+1/2, y+1/2, z'
'-x+1/2, y+1/2, -z+1/2'
'-x, -y, -z'
'x, -y, z-1/2'
'-x+1/2, -y+1/2, -z'
'x+1/2, -y+1/2, z-1/2'

loop_
_atom_site_label
_atom_site_type_symbol
_atom_site_fract_x
_atom_site_fract_y
_atom_site_fract_z
_atom_site_U_iso_or_equiv
_atom_site_adp_type
_atom_site_occupancy
_atom_site_site_symmetry_order
_atom_site_calc_flag
_atom_site_refinement_flags_posn
_atom_site_refinement_flags_adp
_atom_site_refinement_flags_occupancy
_atom_site_disorder_assembly
_atom_site_disorder_group
C1 C 0.28830(16) 0.07037(9) 0.47662(17) 0.0414(6) Uani 1 1 d . . . . .
C2 C 0.3438(2) 0.07483(12) 0.4324(2) 0.0593(9) Uani 1 1 d . . . . .
H2 H 0.356158 0.101029 0.415126 0.037(8) Uiso 1 1 calc R . . . .
C3 C 0.3819(2) 0.04031(15) 0.4132(3) 0.0723(11) Uani 1 1 d . . . . .
H3 H 0.420030 0.042444 0.382169 0.077(14) Uiso 1 1 calc R . . . .
C4 C 0.3623(2) 0.00327(13) 0.4408(3) 0.0673(11) Uani 1 1 d . . . . .
H4 H 0.387513 -0.020759 0.430164 0.084(15) Uiso 1 1 calc R . . . .
C5 C 0.3058(2) 0.00148(11) 0.4837(2) 0.0604(9) Uani 1 1 d . . . . .
H5 H 0.293071 -0.024317 0.502512 0.12(2) Uiso 1 1 calc R . . . .
C6 C 0.24364(15) 0.10624(8) 0.49568(16) 0.0363(6) Uani 1 1 d . . . . .
H6A H 0.252980 0.129068 0.461827 0.040(8) Uiso 1 1 calc R . . . .
H6B H 0.193351 0.098694 0.486672 0.042(9) Uiso 1 1 calc R . . . .
C7 C 0.22728(16) 0.09468(8) 0.62992(15) 0.0370(6) Uani 1 1 d . . . . .
H7A H 0.255173 0.099028 0.677861 0.033(8) Uiso 1 1 calc R . . . .
H7B H 0.232469 0.065729 0.615865 0.050(10) Uiso 1 1 calc R . . . .
C8 C 0.15141(16) 0.10299(8) 0.64056(14) 0.0367(6) Uani 1 1 d . . . . .
C9 C 0.11954(17) 0.14069(9) 0.62668(15) 0.0393(6) Uani 1 1 d . . . . .
H9 H 0.146121 0.162849 0.609519 0.054(10) Uiso 1 1 calc R . . . .
C10 C 0.0499(2) 0.14560(10) 0.63789(17) 0.0490(8) Uani 1 1 d . . . . .
H10 H 0.027963 0.171396 0.630175 0.070(13) Uiso 1 1 calc R . . . .
C11 C 0.0115(2) 0.11246(13) 0.6607(2) 0.0602(9) Uani 1 1 d . . . . .
H11 H -0.037394 0.114623 0.667462 0.067(12) Uiso 1 1 calc R . . . .
C12 C 0.0472(2) 0.07653(12) 0.6731(2) 0.0586(9) Uani 1 1 d . . . . .
H12 H 0.021171 0.053842 0.689116 0.057(11) Uiso 1 1 calc R . . . .
C13 C 0.28209(15) 0.15741(8) 0.59136(15) 0.0339(6) Uani 1 1 d . . . . .
C14 C 0.30888(16) 0.20464(8) 0.67840(16) 0.0392(6) Uani 1 1 d . . . . .
C15 C 0.32991(15) 0.21686(8) 0.56191(16) 0.0366(6) Uani 1 1 d . . . . .
C16 C 0.33369(17) 0.25258(8) 0.77834(15) 0.0396(6) Uani 1 1 d . . . . .
C17 C 0.40098(17) 0.26510(10) 0.7694(2) 0.0493(8) Uani 1 1 d . . . . .
H17 H 0.431369 0.249325 0.741242 0.091(16) Uiso 1 1 calc R . . . .
C18 C 0.42395(16) 0.30133(9) 0.80238(18) 0.0443(7) Uani 1 1 d . . . . .
H18 H 0.471010 0.309976 0.797279 0.057(11) Uiso 1 1 calc R . . . .
C19 C 0.38015(13) 0.32541(8) 0.84272(14) 0.0297(5) Uani 1 1 d . . . . .
C20 C 0.31329(15) 0.31083(9) 0.85204(16) 0.0381(6) Uani 1 1 d . . . . .
H20 H 0.282560 0.326140 0.880607 0.077(13) Uiso 1 1 calc R . . . .
C21 C 0.29024(17) 0.27430(10) 0.82049(16) 0.0449(7) Uani 1 1 d . . . . .
H21 H 0.244404 0.264409 0.828175 0.044(9) Uiso 1 1 calc R . . . .
C22 C 0.40384(13) 0.36661(7) 0.86911(13) 0.0285(5) Uani 1 1 d . . . . .
C23 C 0.35679(13) 0.40090(7) 0.84359(14) 0.0283(5) Uani 1 1 d . . . . .
C24 C 0.32977(14) 0.40187(8) 0.76915(14) 0.0320(5) Uani 1 1 d . . . . .
H24 H 0.336524 0.379049 0.737991 0.035(8) Uiso 1 1 calc R . . . .
C25 C 0.29356(14) 0.43532(9) 0.74029(15) 0.0353(6) Uani 1 1 d . . . . .
H25 H 0.275455 0.435675 0.689700 0.056(10) Uiso 1 1 calc R . . . .
C26 C 0.28394(13) 0.46848(8) 0.78623(15) 0.0343(6) Uani 1 1 d . . . . .
C27 C 0.30620(14) 0.46742(8) 0.86096(15) 0.0350(6) Uani 1 1 d . . . . .
H27 H 0.296747 0.489682 0.892456 0.049(9) Uiso 1 1 calc R . . . .
C28 C 0.34245(13) 0.43360(8) 0.88961(14) 0.0302(5) Uani 1 1 d . . . . .
H28 H 0.357660 0.432681 0.941034 0.032(7) Uiso 1 1 calc R . . . .
C29 C 0.26992(15) 0.52509(9) 0.70424(16) 0.0397(6) Uani 1 1 d . . . . .
C30 C 0.25661(18) 0.58092(10) 0.63517(17) 0.0474(8) Uani 1 1 d . . . . .
C31 C 0.34083(15) 0.53637(8) 0.61476(15) 0.0364(6) Uani 1 1 d . . . . .
C32 C 0.42733(13) 0.48845(7) 0.58147(14) 0.0299(5) Uani 1 1 d . . . . .
C33 C 0.46030(15) 0.47592(8) 0.64855(15) 0.0356(6) Uani 1 1 d . . . . .
H33 H 0.457984 0.492052 0.692113 0.050(10) Uiso 1 1 calc R . . . .
C34 C 0.49681(14) 0.43932(8) 0.65095(14) 0.0324(5) Uani 1 1 d . . . . .
H34 H 0.520566 0.430818 0.696576 0.045(9) Uiso 1 1 calc R . . . .
C35 C 0.49956(12) 0.41483(7) 0.58857(13) 0.0262(5) Uani 1 1 d . . . . .
C36 C 0.46570(13) 0.42840(7) 0.52197(14) 0.0295(5) Uani 1 1 d . . . . .
H36 H 0.467126 0.412096 0.478495 0.051(10) Uiso 1 1 calc R . . . .
C37 C 0.43008(13) 0.46508(7) 0.51787(14) 0.0303(5) Uani 1 1 d . . . . .
H37 H 0.407740 0.474137 0.471907 0.066(12) Uiso 1 1 calc R . . . .
C38 C 0.53187(13) 0.37344(7) 0.59495(13) 0.0275(5) Uani 1 1 d . . . . .
C39 C 0.48470(13) 0.33966(7) 0.56796(14) 0.0295(5) Uani 1 1 d . . . . .
C40 C 0.41370(14) 0.34022(7) 0.58326(15) 0.0320(5) Uani 1 1 d . . . . .
H40 H 0.395564 0.363237 0.607524 0.031(7) Uiso 1 1 calc R . . . .
C41 C 0.36906(15) 0.30777(8) 0.56369(17) 0.0370(6) Uani 1 1 d . . . . .
H41 H 0.320772 0.308512 0.573873 0.031(7) Uiso 1 1 calc R . . . .
C42 C 0.39658(16) 0.27455(8) 0.52920(16) 0.0380(6) Uani 1 1 d . . . . .
C43 C 0.46592(17) 0.27356(9) 0.51040(17) 0.0410(6) Uani 1 1 d . . . . .
H43 H 0.483095 0.250796 0.484618 0.053(10) Uiso 1 1 calc R . . . .
C44 C 0.50979(15) 0.30603(8) 0.52955(15) 0.0356(6) Uani 1 1 d . . . . .
H44 H 0.557322 0.305602 0.516622 0.034(8) Uiso 1 1 calc R . . . .
N45 N 0.22303(18) 0.61623(9) 0.61738(16) 0.0574(8) Uani 1 1 d . . . . .
C46 C 0.2462(2) 0.64284(11) 0.5584(2) 0.0656(11) Uani 1 1 d . . . . .
H46A H 0.204137 0.655675 0.532481 0.084(14) Uiso 1 1 calc R . . . .
H46B H 0.269044 0.625907 0.521588 0.083(15) Uiso 1 1 calc R . . . .
C47 C 0.2959(2) 0.67543(12) 0.5851(2) 0.0622(10) Uani 1 1 d . . . . .
C48 C 0.3393(2) 0.67300(13) 0.6502(2) 0.0664(11) Uani 1 1 d . . . . .
H48 H 0.336068 0.650016 0.681825 0.091(16) Uiso 1 1 calc R . . . .
C49 C 0.3856(2) 0.70263(14) 0.6690(3) 0.0728(12) Uani 1 1 d . . . . .
H49 H 0.415976 0.700773 0.713219 0.057(11) Uiso 1 1 calc R . . . .
C50 C 0.3881(3) 0.73686(17) 0.6212(3) 0.0857(15) Uani 1 1 d . . . . .
H50 H 0.419859 0.758728 0.632168 0.13(3) Uiso 1 1 calc R . . . .
C51 C 0.3420(3) 0.73709(16) 0.5574(3) 0.0831(15) Uani 1 1 d . . . . .
H51 H 0.342791 0.759948 0.525093 0.083(15) Uiso 1 1 calc R . . . .
C52 C 0.1676(2) 0.63185(13) 0.6608(2) 0.0712(13) Uani 1 1 d . . . . .
H52A H 0.166480 0.615388 0.706813 0.14(3) Uiso 1 1 calc R . . . .
H52B H 0.179493 0.660175 0.675891 0.075(13) Uiso 1 1 calc R . . . .
C53 C 0.09815(16) 0.63157(11) 0.6227(2) 0.0720(11) Uani 1 1 d G U . . .
C54 C 0.07983(18) 0.60347(11) 0.5669(2) 0.0901(15) Uani 1 1 d G U . . .
H54 H 0.112953 0.583510 0.553862 0.108 Uiso 1 1 calc R U . . .
C55 C 0.0130(2) 0.60458(14) 0.5300(2) 0.124(2) Uani 1 1 d G U . . .
H55 H 0.000528 0.585372 0.491860 0.41(10) Uiso 1 1 calc R . . . .
C56 C -0.03542(17) 0.63378(17) 0.5491(3) 0.130(2) Uani 1 1 d G U . . .
H56 H -0.081059 0.634534 0.523900 0.156 Uiso 1 1 calc R U . . .
C57 C -0.0171(2) 0.66188(15) 0.6049(3) 0.149(3) Uani 1 1 d G U . . .
H57 H -0.050223 0.681835 0.617942 0.179 Uiso 1 1 calc R U . . .
N11 N 0.0497(2) 0.66077(12) 0.6418(2) 0.155(2) Uani 1 1 d G U . . .
N1 N 0.26800(15) 0.03353(8) 0.50050(17) 0.0491(6) Uani 1 1 d . . . . .
N2 N 0.11533(15) 0.07096(8) 0.66448(15) 0.0465(6) Uani 1 1 d . . . . .
N3 N 0.25614(13) 0.12031(6) 0.57299(13) 0.0352(5) Uani 1 1 d . . . . .
N4 N 0.30518(12) 0.18166(7) 0.53692(13) 0.0353(5) Uani 1 1 d . . . . .
N5 N 0.28317(14) 0.16806(7) 0.66393(14) 0.0397(5) Uani 1 1 d . . . . .
N6 N 0.33388(14) 0.23123(7) 0.63124(14) 0.0408(6) Uani 1 1 d . . . . .
N7 N 0.32381(12) 0.51129(7) 0.66886(12) 0.0355(5) Uani 1 1 d . . . . .
N8 N 0.23321(14) 0.55880(8) 0.69074(14) 0.0447(6) Uani 1 1 d . . . . .
N9 N 0.31170(15) 0.57161(8) 0.59489(14) 0.0437(6) Uani 1 1 d . . . . .
N10 N 0.2973(2) 0.70734(12) 0.5393(2) 0.0724(10) Uani 1 1 d . . . . .
O1 O 0.35469(12) 0.24038(6) 0.50802(12) 0.0439(5) Uani 1 1 d . . . . .
O2 O 0.30767(14) 0.21490(6) 0.75067(12) 0.0491(6) Uani 1 1 d . . . . .
O3 O 0.24682(11) 0.50317(7) 0.76119(11) 0.0413(5) Uani 1 1 d . . . . .
O4 O 0.39399(11) 0.52634(6) 0.57280(11) 0.0368(4) Uani 1 1 d . . . . .
C58 C 0.1404(2) 0.30522(13) 0.6401(2) 0.0687(11) Uani 1 1 d . . . . .
H58 H 0.151202 0.305142 0.586545 0.068(12) Uiso 1 1 calc R . . . .
Cl1 Cl 0.20375(7) 0.33612(4) 0.68906(6) 0.0769(3) Uani 1 1 d . . . . .
Cl2 Cl 0.05633(9) 0.32467(6) 0.64478(13) 0.1264(7) Uani 1 1 d . . . . .
Cl3 Cl 0.14749(9) 0.25487(4) 0.67265(7) 0.0937(5) Uani 1 1 d . . . . .

loop_
_atom_site_aniso_label
_atom_site_aniso_U_11
_atom_site_aniso_U_22
_atom_site_aniso_U_33
_atom_site_aniso_U_23
_atom_site_aniso_U_13
_atom_site_aniso_U_12
C1 0.0459(15) 0.0352(15) 0.0417(15) -0.0069(12) -0.0065(12) 0.0002(12)
C2 0.063(2) 0.056(2) 0.060(2) -0.0047(17) 0.0098(17) -0.0026(17)
C3 0.062(2) 0.086(3) 0.070(3) -0.012(2) 0.0117(19) 0.012(2)
C4 0.073(3) 0.052(2) 0.075(3) -0.0215(19) -0.005(2) 0.0113(18)
C5 0.068(2) 0.0360(17) 0.076(3) -0.0112(16) -0.0068(19) 0.0034(15)
C6 0.0463(15) 0.0247(12) 0.0371(14) -0.0030(10) -0.0020(11) -0.0045(11)
C7 0.0545(16) 0.0210(12) 0.0348(14) 0.0001(10) -0.0018(12) -0.0081(11)
C8 0.0568(17) 0.0258(12) 0.0266(12) -0.0033(10) -0.0019(11) -0.0115(11)
C9 0.0578(17) 0.0294(13) 0.0302(13) -0.0024(10) -0.0010(12) -0.0076(12)
C10 0.070(2) 0.0455(17) 0.0310(14) -0.0046(12) 0.0016(13) 0.0055(15)
C11 0.059(2) 0.078(3) 0.0447(18) -0.0030(17) 0.0144(15) -0.0048(18)
C12 0.075(2) 0.054(2) 0.0493(19) 0.0057(15) 0.0189(17) -0.0183(18)
C13 0.0428(14) 0.0224(12) 0.0357(13) -0.0018(10) -0.0019(11) -0.0044(10)
C14 0.0548(16) 0.0262(13) 0.0362(14) -0.0037(10) -0.0001(12) -0.0092(11)
C15 0.0449(14) 0.0260(13) 0.0387(14) 0.0015(10) 0.0022(11) -0.0063(11)
C16 0.0629(18) 0.0224(12) 0.0337(14) -0.0057(10) 0.0040(12) -0.0137(12)
C17 0.0477(17) 0.0411(16) 0.0591(19) -0.0288(15) 0.0045(14) 0.0015(13)
C18 0.0393(14) 0.0416(16) 0.0532(18) -0.0244(14) 0.0104(12) -0.0069(12)
C19 0.0368(13) 0.0257(12) 0.0273(12) -0.0068(9) 0.0060(10) -0.0032(10)
C20 0.0410(14) 0.0402(15) 0.0345(14) -0.0123(11) 0.0134(11) -0.0087(11)
C21 0.0557(17) 0.0443(16) 0.0364(15) -0.0092(12) 0.0159(13) -0.0249(14)
C22 0.0344(12) 0.0246(12) 0.0271(12) -0.0062(9) 0.0065(9) -0.0023(9)
C23 0.0308(12) 0.0267(12) 0.0278(12) -0.0054(9) 0.0038(9) -0.0035(9)
C24 0.0363(13) 0.0303(13) 0.0294(12) -0.0088(10) 0.0012(10) -0.0038(10)
C25 0.0358(13) 0.0405(15) 0.0289(13) -0.0057(11) -0.0020(10) -0.0039(11)
C26 0.0308(12) 0.0363(14) 0.0353(14) -0.0033(11) -0.0006(10) 0.0056(10)
C27 0.0369(13) 0.0359(14) 0.0319(13) -0.0093(10) 0.0011(10) 0.0052(10)
C28 0.0328(12) 0.0292(12) 0.0283(12) -0.0072(10) 0.0009(9) -0.0007(9)
C29 0.0438(15) 0.0416(15) 0.0319(13) -0.0057(11) -0.0093(11) 0.0134(12)
C30 0.0596(18) 0.0405(16) 0.0392(16) -0.0084(12) -0.0171(13) 0.0208(14)
C31 0.0464(15) 0.0279(13) 0.0331(13) -0.0032(10) -0.0092(11) 0.0101(11)
C32 0.0351(12) 0.0214(11) 0.0325(13) 0.0020(9) -0.0015(10) 0.0018(9)
C33 0.0437(14) 0.0346(14) 0.0279(13) -0.0044(10) -0.0023(10) 0.0067(11)
C34 0.0373(13) 0.0341(13) 0.0254(12) 0.0033(10) -0.0010(10) 0.0096(10)
C35 0.0284(11) 0.0215(11) 0.0287(12) 0.0044(9) 0.0020(9) -0.0022(9)
C36 0.0373(13) 0.0226(11) 0.0277(12) -0.0008(9) -0.0034(10) -0.0038(9)
C37 0.0365(12) 0.0248(12) 0.0284(12) 0.0032(9) -0.0061(10) -0.0020(9)
C38 0.0336(12) 0.0241(12) 0.0253(11) 0.0050(9) 0.0056(9) 0.0013(9)
C39 0.0365(13) 0.0227(11) 0.0294(12) 0.0045(9) 0.0043(10) -0.0010(9)
C40 0.0388(13) 0.0197(11) 0.0380(13) 0.0040(10) 0.0047(10) -0.0017(9)
C41 0.0386(14) 0.0269(13) 0.0456(15) 0.0062(11) 0.0036(11) -0.0035(10)
C42 0.0492(16) 0.0253(12) 0.0397(15) 0.0017(10) 0.0032(12) -0.0105(11)
C43 0.0566(17) 0.0274(13) 0.0401(15) -0.0034(11) 0.0106(13) -0.0033(12)
C44 0.0427(14) 0.0291(13) 0.0360(14) 0.0009(10) 0.0083(11) -0.0018(11)
N45 0.0763(19) 0.0495(16) 0.0440(15) -0.0013(12) -0.0117(13) 0.0359(15)
C46 0.099(3) 0.048(2) 0.0469(19) 0.0006(15) -0.0134(18) 0.039(2)
C47 0.079(2) 0.054(2) 0.054(2) -0.0010(16) 0.0077(18) 0.0401(19)
C48 0.074(2) 0.053(2) 0.071(3) -0.0104(19) -0.007(2) 0.0276(19)
C49 0.072(3) 0.072(3) 0.076(3) -0.014(2) 0.012(2) 0.024(2)
C50 0.071(3) 0.087(3) 0.105(4) -0.027(3) 0.046(3) 0.009(3)
C51 0.100(4) 0.074(3) 0.082(3) 0.005(3) 0.052(3) 0.022(3)
C52 0.095(3) 0.066(2) 0.050(2) -0.0117(18) -0.0146(19) 0.053(2)
C53 0.075(2) 0.066(2) 0.074(2) -0.0163(19) 0.0023(19) 0.0258(19)
C54 0.075(2) 0.095(3) 0.098(3) -0.035(3) -0.011(2) 0.020(2)
C55 0.102(3) 0.130(4) 0.139(4) -0.033(4) -0.003(3) 0.016(3)
C56 0.107(4) 0.141(4) 0.140(4) -0.036(4) -0.006(3) 0.021(3)
C57 0.124(4) 0.162(5) 0.159(5) -0.039(4) -0.010(4) 0.033(4)
N11 0.126(4) 0.163(4) 0.172(4) -0.049(4) -0.008(3) 0.044(3)
N1 0.0560(15) 0.0305(13) 0.0591(17) -0.0074(11) -0.0070(13) -0.0040(11)
N2 0.0646(17) 0.0334(13) 0.0419(14) 0.0054(10) 0.0064(12) -0.0132(11)
N3 0.0485(13) 0.0207(10) 0.0354(12) -0.0013(8) -0.0028(9) -0.0071(9)
N4 0.0438(12) 0.0246(11) 0.0372(12) -0.0009(9) 0.0008(9) -0.0078(9)
N5 0.0573(14) 0.0232(11) 0.0381(13) -0.0030(9) 0.0001(10) -0.0122(10)
N6 0.0557(14) 0.0247(11) 0.0419(13) -0.0026(9) 0.0030(11) -0.0120(10)
N7 0.0421(12) 0.0338(12) 0.0298(11) -0.0023(9) -0.0024(9) 0.0113(9)
N8 0.0509(14) 0.0467(14) 0.0350(13) -0.0067(10) -0.0087(10) 0.0232(11)
N9 0.0588(15) 0.0340(13) 0.0363(12) -0.0034(10) -0.0102(11) 0.0170(11)
N10 0.091(3) 0.067(2) 0.063(2) 0.0007(17) 0.0310(18) 0.032(2)
O1 0.0609(13) 0.0298(10) 0.0412(11) -0.0020(8) 0.0049(9) -0.0182(9)
O2 0.0850(16) 0.0262(10) 0.0363(11) -0.0063(8) 0.0064(10) -0.0205(10)
O3 0.0411(10) 0.0469(12) 0.0353(10) -0.0036(8) -0.0012(8) 0.0157(9)
O4 0.0505(11) 0.0247(9) 0.0350(10) 0.0034(7) 0.0004(8) 0.0085(8)
C58 0.090(3) 0.063(2) 0.052(2) -0.0101(17) -0.0013(19) -0.028(2)
Cl1 0.0949(8) 0.0722(7) 0.0616(6) -0.0011(5) -0.0085(5) -0.0306(6)
Cl2 0.0831(9) 0.1283(14) 0.1676(18) -0.0155(12) 0.0072(10) -0.0216(9)
Cl3 0.1398(12) 0.0756(7) 0.0628(6) 0.0121(5) -0.0130(7) -0.0486(7)

loop_
_atom_type_symbol
_atom_type_description
_atom_type_scat_dispersion_real
_atom_type_scat_dispersion_imag
_atom_type_scat_source
C C 0.0137 0.0067 'International Tables Vol C Tables 4.2.6.8 and 6.1.1.4'
H H 0.0000 0.0000 'International Tables Vol C Tables 4.2.6.8 and 6.1.1.4'
Cl Cl 0.3281 0.5435 'International Tables Vol C Tables 4.2.6.8 and 6.1.1.4'
N N 0.0241 0.0134 'International Tables Vol C Tables 4.2.6.8 and 6.1.1.4'
O O 0.0389 0.0241 'International Tables Vol C Tables 4.2.6.8 and 6.1.1.4'

loop_
_geom_angle_atom_site_label_1
_geom_angle_atom_site_label_2
_geom_angle_atom_site_label_3
_geom_angle
_geom_angle_site_symmetry_1
_geom_angle_site_symmetry_3
_geom_angle_publ_flag
C2 C1 C6 121.2(3) . . ?
N1 C1 C2 122.0(3) . . ?
N1 C1 C6 116.6(3) . . ?
C1 C2 H2 120.3 . . ?
C1 C2 C3 119.3(4) . . ?
C3 C2 H2 120.3 . . ?
C2 C3 H3 121.1 . . ?
C4 C3 C2 117.8(4) . . ?
C4 C3 H3 121.1 . . ?
C3 C4 H4 120.4 . . ?
C5 C4 C3 119.1(4) . . ?
C5 C4 H4 120.4 . . ?
C4 C5 H5 118.1 . . ?
N1 C5 C4 123.9(4) . . ?
N1 C5 H5 118.1 . . ?
C1 C6 H6A 108.8 . . ?
C1 C6 H6B 108.8 . . ?
H6A C6 H6B 107.7 . . ?
N3 C6 C1 114.0(2) . . ?
N3 C6 H6A 108.8 . . ?
N3 C6 H6B 108.8 . . ?
H7A C7 H7B 107.7 . . ?
C8 C7 H7A 108.9 . . ?
C8 C7 H7B 108.9 . . ?
N3 C7 H7A 108.9 . . ?
N3 C7 H7B 108.9 . . ?
N3 C7 C8 113.6(2) . . ?
C9 C8 C7 123.4(2) . . ?
N2 C8 C7 114.8(3) . . ?
N2 C8 C9 121.8(3) . . ?
C8 C9 H9 120.2 . . ?
C10 C9 C8 119.5(3) . . ?
C10 C9 H9 120.2 . . ?
C9 C10 H10 120.4 . . ?
C9 C10 C11 119.3(3) . . ?
C11 C10 H10 120.4 . . ?
C10 C11 H11 121.4 . . ?
C12 C11 C10 117.2(3) . . ?
C12 C11 H11 121.4 . . ?
C11 C12 H12 117.5 . . ?
N2 C12 C11 125.0(3) . . ?
N2 C12 H12 117.5 . . ?
N3 C13 N4 119.0(2) . . ?
N3 C13 N5 116.8(2) . . ?
N5 C13 N4 124.2(2) . . ?
N5 C14 N6 128.2(3) . . ?
N5 C14 O2 112.8(2) . . ?
N6 C14 O2 119.0(2) . . ?
N4 C15 N6 128.8(3) . . ?
N4 C15 O1 113.0(2) . . ?
N6 C15 O1 118.2(2) . . ?
C17 C16 O2 122.1(3) . . ?
C21 C16 C17 121.3(3) . . ?
C21 C16 O2 116.4(3) . . ?
C16 C17 H17 120.7 . . ?
C16 C17 C18 118.5(3) . . ?
C18 C17 H17 120.7 . . ?
C17 C18 H18 119.0 . . ?
C17 C18 C19 121.9(3) . . ?
C19 C18 H18 119.0 . . ?
C18 C19 C22 120.2(2) . . ?
C20 C19 C18 117.3(2) . . ?
C20 C19 C22 122.3(2) . . ?
C19 C20 H20 119.4 . . ?
C19 C20 C21 121.2(3) . . ?
C21 C20 H20 119.4 . . ?
C16 C21 C20 119.6(3) . . ?
C16 C21 H21 120.2 . . ?
C20 C21 H21 120.2 . . ?
C23 C22 C19 115.2(2) . . ?
C38 C22 C19 122.8(2) 2_656 . ?
C38 C22 C23 121.4(2) 2_656 . ?
C24 C23 C22 118.9(2) . . ?
C28 C23 C22 122.5(2) . . ?
C28 C23 C24 118.5(2) . . ?
C23 C24 H24 119.4 . . ?
C25 C24 C23 121.2(2) . . ?
C25 C24 H24 119.4 . . ?
C24 C25 H25 120.5 . . ?
C24 C25 C26 119.0(2) . . ?
C26 C25 H25 120.5 . . ?
C25 C26 O3 122.2(2) . . ?
C27 C26 C25 121.1(3) . . ?
C27 C26 O3 116.5(2) . . ?
C26 C27 H27 120.3 . . ?
C26 C27 C28 119.4(2) . . ?
C28 C27 H27 120.3 . . ?
C23 C28 H28 119.7 . . ?
C27 C28 C23 120.6(2) . . ?
C27 C28 H28 119.7 . . ?
N7 C29 O3 119.2(2) . . ?
N8 C29 N7 127.9(3) . . ?
N8 C29 O3 112.9(3) . . ?
N45 C30 N9 116.0(3) . . ?
N8 C30 N45 117.7(3) . . ?
N8 C30 N9 126.3(3) . . ?
N7 C31 O4 119.4(2) . . ?
N9 C31 N7 128.3(3) . . ?
N9 C31 O4 112.3(3) . . ?
C33 C32 C37 121.1(2) . . ?
C33 C32 O4 122.3(2) . . ?
C37 C32 O4 116.4(2) . . ?
C32 C33 H33 120.7 . . ?
C32 C33 C34 118.6(2) . . ?
C34 C33 H33 120.7 . . ?
C33 C34 H34 119.1 . . ?
C35 C34 C33 121.7(2) . . ?
C35 C34 H34 119.1 . . ?
C34 C35 C36 118.1(2) . . ?
C34 C35 C38 120.4(2) . . ?
C36 C35 C38 121.3(2) . . ?
C35 C36 H36 119.4 . . ?
C37 C36 C35 121.3(2) . . ?
C37 C36 H36 119.4 . . ?
C32 C37 H37 120.4 . . ?
C36 C37 C32 119.2(2) . . ?
C36 C37 H37 120.4 . . ?
C22 C38 C35 122.6(2) 2_656 . ?
C22 C38 C39 122.2(2) 2_656 . ?
C39 C38 C35 114.7(2) . . ?
C40 C39 C38 119.7(2) . . ?
C40 C39 C44 118.4(2) . . ?
C44 C39 C38 121.9(2) . . ?
C39 C40 H40 119.3 . . ?
C41 C40 C39 121.4(2) . . ?
C41 C40 H40 119.3 . . ?
C40 C41 H41 120.8 . . ?
C42 C41 C40 118.4(3) . . ?
C42 C41 H41 120.8 . . ?
C41 C42 C43 121.9(3) . . ?
C41 C42 O1 121.7(3) . . ?
C43 C42 O1 116.3(2) . . ?
C42 C43 H43 120.4 . . ?
C44 C43 C42 119.3(3) . . ?
C44 C43 H43 120.4 . . ?
C39 C44 H44 119.7 . . ?
C43 C44 C39 120.5(3) . . ?
C43 C44 H44 119.7 . . ?
C30 N45 C46 121.4(3) . . ?
C30 N45 C52 121.7(3) . . ?
C52 N45 C46 116.6(3) . . ?
N45 C46 H46A 108.7 . . ?
N45 C46 H46B 108.7 . . ?
N45 C46 C47 114.4(3) . . ?
H46A C46 H46B 107.6 . . ?
C47 C46 H46A 108.7 . . ?
C47 C46 H46B 108.7 . . ?
C48 C47 C46 123.9(4) . . ?
N10 C47 C46 114.0(4) . . ?
N10 C47 C48 122.0(5) . . ?
C47 C48 H48 119.6 . . ?
C49 C48 C47 120.9(5) . . ?
C49 C48 H48 119.6 . . ?
C48 C49 H49 121.0 . . ?
C48 C49 C50 118.1(5) . . ?
C50 C49 H49 121.0 . . ?
C49 C50 H50 121.4 . . ?
C51 C50 C49 117.3(5) . . ?
C51 C50 H50 121.4 . . ?
C50 C51 H51 118.2 . . ?
N10 C51 C50 123.7(5) . . ?
N10 C51 H51 118.2 . . ?
N45 C52 H52A 108.6 . . ?
N45 C52 H52B 108.6 . . ?
H52A C52 H52B 107.6 . . ?
C53 C52 N45 114.7(3) . . ?
C53 C52 H52A 108.6 . . ?
C53 C52 H52B 108.6 . . ?
C54 C53 C52 121.4(3) . . ?
C54 C53 N11 120.0 . . ?
N11 C53 C52 118.6(3) . . ?
C53 C54 H54 120.0 . . ?
C55 C54 C53 120.0 . . ?
C55 C54 H54 120.0 . . ?
C54 C55 H55 120.0 . . ?
C54 C55 C56 120.0 . . ?
C56 C55 H55 120.0 . . ?
C55 C56 H56 120.0 . . ?
C57 C56 C55 120.0 . . ?
C57 C56 H56 120.0 . . ?
C56 C57 H57 120.0 . . ?
C56 C57 N11 120.0 . . ?
N11 C57 H57 120.0 . . ?
C57 N11 C53 120.0 . . ?
C5 N1 C1 117.8(3) . . ?
C12 N2 C8 117.1(3) . . ?
C7 N3 C6 116.1(2) . . ?
C13 N3 C6 123.2(2) . . ?
C13 N3 C7 119.8(2) . . ?
C15 N4 C13 113.2(2) . . ?
C14 N5 C13 114.0(2) . . ?
C14 N6 C15 111.6(2) . . ?
C29 N7 C31 112.2(2) . . ?
C29 N8 C30 113.0(3) . . ?
C31 N9 C30 112.3(3) . . ?
C51 N10 C47 118.0(4) . . ?
C15 O1 C42 118.6(2) . . ?
C14 O2 C16 122.1(2) . . ?
C29 O3 C26 119.6(2) . . ?
C31 O4 C32 120.5(2) . . ?
Cl1 C58 H58 107.7 . . ?
Cl2 C58 H58 107.7 . . ?
Cl2 C58 Cl1 111.4(3) . . ?
Cl2 C58 Cl3 112.3(2) . . ?
Cl3 C58 H58 107.7 . . ?
Cl3 C58 Cl1 110.0(3) . . ?

loop_
_geom_bond_atom_site_label_1
_geom_bond_atom_site_label_2
_geom_bond_distance
_geom_bond_site_symmetry_2
_geom_bond_publ_flag
C1 C2 1.375(5) . ?
C1 C6 1.506(4) . ?
C1 N1 1.349(4) . ?
C2 H2 0.9500 . ?
C2 C3 1.402(6) . ?
C3 H3 0.9500 . ?
C3 C4 1.375(7) . ?
C4 H4 0.9500 . ?
C4 C5 1.369(6) . ?
C5 H5 0.9500 . ?
C5 N1 1.322(4) . ?
C6 H6A 0.9900 . ?
C6 H6B 0.9900 . ?
C6 N3 1.469(4) . ?
C7 H7A 0.9900 . ?
C7 H7B 0.9900 . ?
C7 C8 1.495(4) . ?
C7 N3 1.463(3) . ?
C8 C9 1.392(4) . ?
C8 N2 1.343(4) . ?
C9 H9 0.9500 . ?
C9 C10 1.363(5) . ?
C10 H10 0.9500 . ?
C10 C11 1.389(5) . ?
C11 H11 0.9500 . ?
C11 C12 1.371(6) . ?
C12 H12 0.9500 . ?
C12 N2 1.330(5) . ?
C13 N3 1.346(3) . ?
C13 N4 1.360(4) . ?
C13 N5 1.351(4) . ?
C14 N5 1.315(3) . ?
C14 N6 1.330(4) . ?
C14 O2 1.346(4) . ?
C15 N4 1.314(3) . ?
C15 N6 1.331(4) . ?
C15 O1 1.351(3) . ?
C16 C17 1.365(4) . ?
C16 C21 1.363(4) . ?
C16 O2 1.409(3) . ?
C17 H17 0.9500 . ?
C17 C18 1.385(4) . ?
C18 H18 0.9500 . ?
C18 C19 1.391(4) . ?
C19 C20 1.381(4) . ?
C19 C22 1.492(3) . ?
C20 H20 0.9500 . ?
C20 C21 1.384(4) . ?
C21 H21 0.9500 . ?
C22 C23 1.490(4) . ?
C22 C38 1.360(4) 2_656 ?
C23 C24 1.400(4) . ?
C23 C28 1.395(3) . ?
C24 H24 0.9500 . ?
C24 C25 1.377(4) . ?
C25 H25 0.9500 . ?
C25 C26 1.387(4) . ?
C26 C27 1.381(4) . ?
C26 O3 1.397(3) . ?
C27 H27 0.9500 . ?
C27 C28 1.386(4) . ?
C28 H28 0.9500 . ?
C29 N7 1.326(4) . ?
C29 N8 1.321(4) . ?
C29 O3 1.352(4) . ?
C30 N45 1.350(4) . ?
C30 N8 1.338(5) . ?
C30 N9 1.352(4) . ?
C31 N7 1.333(4) . ?
C31 N9 1.320(4) . ?
C31 O4 1.347(4) . ?
C32 C33 1.382(4) . ?
C32 C37 1.382(4) . ?
C32 O4 1.399(3) . ?
C33 H33 0.9500 . ?
C33 C34 1.387(4) . ?
C34 H34 0.9500 . ?
C34 C35 1.385(4) . ?
C35 C36 1.392(3) . ?
C35 C38 1.492(3) . ?
C36 H36 0.9500 . ?
C36 C37 1.381(4) . ?
C37 H37 0.9500 . ?
C38 C39 1.486(3) . ?
C39 C40 1.398(4) . ?
C39 C44 1.405(4) . ?
C40 H40 0.9500 . ?
C40 C41 1.392(4) . ?
C41 H41 0.9500 . ?
C41 C42 1.377(4) . ?
C42 C43 1.386(4) . ?
C42 O1 1.412(3) . ?
C43 H43 0.9500 . ?
C43 C44 1.382(4) . ?
C44 H44 0.9500 . ?
N45 C46 1.467(5) . ?
N45 C52 1.451(5) . ?
C46 H46A 0.9900 . ?
C46 H46B 0.9900 . ?
C46 C47 1.484(6) . ?
C47 C48 1.385(6) . ?
C47 N10 1.334(5) . ?
C48 H48 0.9500 . ?
C48 C49 1.340(7) . ?
C49 H49 0.9500 . ?
C49 C50 1.419(8) . ?
C50 H50 0.9500 . ?
C50 C51 1.393(8) . ?
C51 H51 0.9500 . ?
C51 N10 1.320(7) . ?
C52 H52A 0.9900 . ?
C52 H52B 0.9900 . ?
C52 C53 1.444(5) . ?
C53 C54 1.3900 . ?
C53 N11 1.3900 . ?
C54 H54 0.9500 . ?
C54 C55 1.3900 . ?
C55 H55 0.9500 . ?
C55 C56 1.3900 . ?
C56 H56 0.9500 . ?
C56 C57 1.3900 . ?
C57 H57 0.9500 . ?
C57 N11 1.3900 . ?
C58 H58 1.0000 . ?
C58 Cl1 1.761(4) . ?
C58 Cl2 1.730(5) . ?
C58 Cl3 1.755(5) . ?

loop_
_geom_torsion_atom_site_label_1
_geom_torsion_atom_site_label_2
_geom_torsion_atom_site_label_3
_geom_torsion_atom_site_label_4
_geom_torsion
_geom_torsion_site_symmetry_1
_geom_torsion_site_symmetry_2
_geom_torsion_site_symmetry_3
_geom_torsion_site_symmetry_4
_geom_torsion_publ_flag
C1 C2 C3 C4 -0.9(6) . . . . ?
C1 C6 N3 C7 -74.3(3) . . . . ?
C1 C6 N3 C13 116.2(3) . . . . ?
C2 C1 C6 N3 -106.8(3) . . . . ?
C2 C1 N1 C5 3.8(5) . . . . ?
C2 C3 C4 C5 1.7(7) . . . . ?
C3 C4 C5 N1 0.3(7) . . . . ?
C4 C5 N1 C1 -3.1(6) . . . . ?
C6 C1 C2 C3 -177.0(3) . . . . ?
C6 C1 N1 C5 179.2(3) . . . . ?
C7 C8 C9 C10 180.0(3) . . . . ?
C7 C8 N2 C12 -178.4(3) . . . . ?
C8 C7 N3 C6 -83.8(3) . . . . ?
C8 C7 N3 C13 86.0(3) . . . . ?
C8 C9 C10 C11 -2.0(4) . . . . ?
C9 C8 N2 C12 1.2(4) . . . . ?
C9 C10 C11 C12 2.1(5) . . . . ?
C10 C11 C12 N2 -0.5(6) . . . . ?
C11 C12 N2 C8 -1.2(5) . . . . ?
C16 C17 C18 C19 -1.3(5) . . . . ?
C17 C16 C21 C20 3.2(5) . . . . ?
C17 C16 O2 C14 -55.9(4) . . . . ?
C17 C18 C19 C20 3.2(5) . . . . ?
C17 C18 C19 C22 -172.3(3) . . . . ?
C18 C19 C20 C21 -1.9(5) . . . . ?
C18 C19 C22 C23 122.8(3) . . . . ?
C18 C19 C22 C38 -48.4(4) . . . 2_656 ?
C19 C20 C21 C16 -1.2(5) . . . . ?
C19 C22 C23 C24 -43.9(3) . . . . ?
C19 C22 C23 C28 140.6(2) . . . . ?
C20 C19 C22 C23 -52.4(3) . . . . ?
C20 C19 C22 C38 136.4(3) . . . 2_656 ?
C21 C16 C17 C18 -2.0(5) . . . . ?
C21 C16 O2 C14 129.9(3) . . . . ?
C22 C19 C20 C21 173.4(3) . . . . ?
C22 C23 C24 C25 -171.6(2) . . . . ?
C22 C23 C28 C27 171.3(2) . . . . ?
C22 C38 C39 C40 132.1(3) 2_656 . . . ?
C22 C38 C39 C44 -45.5(4) 2_656 . . . ?
C23 C24 C25 C26 0.0(4) . . . . ?
C24 C23 C28 C27 -4.2(4) . . . . ?
C24 C25 C26 C27 -4.0(4) . . . . ?
C24 C25 C26 O3 -179.0(2) . . . . ?
C25 C26 C27 C28 3.8(4) . . . . ?
C25 C26 O3 C29 -60.5(4) . . . . ?
C26 C27 C28 C23 0.3(4) . . . . ?
C27 C26 O3 C29 124.3(3) . . . . ?
C28 C23 C24 C25 4.0(4) . . . . ?
C30 N45 C46 C47 -93.5(4) . . . . ?
C30 N45 C52 C53 -111.9(4) . . . . ?
C32 C33 C34 C35 -1.5(4) . . . . ?
C33 C32 C37 C36 0.8(4) . . . . ?
C33 C32 O4 C31 -58.8(3) . . . . ?
C33 C34 C35 C36 1.5(4) . . . . ?
C33 C34 C35 C38 -172.7(2) . . . . ?
C34 C35 C36 C37 -0.2(4) . . . . ?
C34 C35 C38 C22 -49.1(3) . . . 2_656 ?
C34 C35 C38 C39 123.2(3) . . . . ?
C35 C36 C37 C32 -0.9(4) . . . . ?
C35 C38 C39 C40 -40.2(3) . . . . ?
C35 C38 C39 C44 142.2(2) . . . . ?
C36 C35 C38 C22 137.0(3) . . . 2_656 ?
C36 C35 C38 C39 -50.7(3) . . . . ?
C37 C32 C33 C34 0.4(4) . . . . ?
C37 C32 O4 C31 125.7(3) . . . . ?
C38 C22 C23 C24 127.5(3) 2_656 . . . ?
C38 C22 C23 C28 -48.0(3) 2_656 . . . ?
C38 C35 C36 C37 173.8(2) . . . . ?
C38 C39 C40 C41 -175.3(2) . . . . ?
C38 C39 C44 C43 174.8(2) . . . . ?
C39 C40 C41 C42 0.6(4) . . . . ?
C40 C39 C44 C43 -2.8(4) . . . . ?
C40 C41 C42 C43 -3.3(4) . . . . ?
C40 C41 C42 O1 179.7(2) . . . . ?
C41 C42 C43 C44 2.8(4) . . . . ?
C41 C42 O1 C15 -67.4(4) . . . . ?
C42 C43 C44 C39 0.3(4) . . . . ?
C43 C42 O1 C15 115.4(3) . . . . ?
C44 C39 C40 C41 2.4(4) . . . . ?
N45 C30 N8 C29 -179.4(3) . . . . ?
N45 C30 N9 C31 -178.9(3) . . . . ?
N45 C46 C47 C48 24.9(5) . . . . ?
N45 C46 C47 N10 -157.2(3) . . . . ?
N45 C52 C53 C54 27.6(6) . . . . ?
N45 C52 C53 N11 -151.0(3) . . . . ?
C46 N45 C52 C53 74.7(5) . . . . ?
C46 C47 C48 C49 176.5(4) . . . . ?
C46 C47 N10 C51 -177.6(3) . . . . ?
C47 C48 C49 C50 1.1(6) . . . . ?
C48 C47 N10 C51 0.4(5) . . . . ?
C48 C49 C50 C51 -0.3(6) . . . . ?
C49 C50 C51 N10 -0.6(6) . . . . ?
C50 C51 N10 C47 0.5(6) . . . . ?
C52 N45 C46 C47 79.9(4) . . . . ?
C52 C53 C54 C55 -178.5(5) . . . . ?
C52 C53 N11 C57 178.6(4) . . . . ?
C53 C54 C55 C56 0.0 . . . . ?
C54 C53 N11 C57 0.0 . . . . ?
C54 C55 C56 C57 0.0 . . . . ?
C55 C56 C57 N11 0.0 . . . . ?
C56 C57 N11 C53 0.0 . . . . ?
N11 C53 C54 C55 0.0 . . . . ?
N1 C1 C2 C3 -1.9(6) . . . . ?
N1 C1 C6 N3 77.8(3) . . . . ?
N2 C8 C9 C10 0.4(4) . . . . ?
N3 C7 C8 C9 -27.9(4) . . . . ?
N3 C7 C8 N2 151.8(2) . . . . ?
N3 C13 N4 C15 -179.3(3) . . . . ?
N3 C13 N5 C14 -179.8(3) . . . . ?
N4 C13 N3 C6 -7.4(4) . . . . ?
N4 C13 N3 C7 -176.5(2) . . . . ?
N4 C13 N5 C14 0.0(4) . . . . ?
N4 C15 N6 C14 0.4(5) . . . . ?
N4 C15 O1 C42 -166.1(3) . . . . ?
N5 C13 N3 C6 172.5(3) . . . . ?
N5 C13 N3 C7 3.4(4) . . . . ?
N5 C13 N4 C15 0.8(4) . . . . ?
N5 C14 N6 C15 0.7(5) . . . . ?
N5 C14 O2 C16 179.1(3) . . . . ?
N6 C14 N5 C13 -0.9(5) . . . . ?
N6 C14 O2 C16 -1.6(5) . . . . ?
N6 C15 N4 C13 -1.1(4) . . . . ?
N6 C15 O1 C42 13.3(4) . . . . ?
N7 C29 N8 C30 -1.6(4) . . . . ?
N7 C29 O3 C26 5.9(4) . . . . ?
N7 C31 N9 C30 -2.3(4) . . . . ?
N7 C31 O4 C32 5.4(4) . . . . ?
N8 C29 N7 C31 1.3(4) . . . . ?
N8 C29 O3 C26 -174.7(2) . . . . ?
N8 C30 N45 C46 178.6(3) . . . . ?
N8 C30 N45 C52 5.5(5) . . . . ?
N8 C30 N9 C31 1.8(4) . . . . ?
N9 C30 N45 C46 -0.8(5) . . . . ?
N9 C30 N45 C52 -173.9(3) . . . . ?
N9 C30 N8 C29 -0.1(4) . . . . ?
N9 C31 N7 C29 0.9(4) . . . . ?
N9 C31 O4 C32 -174.6(2) . . . . ?
N10 C47 C48 C49 -1.2(6) . . . . ?
O1 C15 N4 C13 178.2(2) . . . . ?
O1 C15 N6 C14 -178.8(3) . . . . ?
O1 C42 C43 C44 -179.9(3) . . . . ?
O2 C14 N5 C13 178.4(3) . . . . ?
O2 C14 N6 C15 -178.5(3) . . . . ?
O2 C16 C17 C18 -175.9(3) . . . . ?
O2 C16 C21 C20 177.4(3) . . . . ?
O3 C26 C27 C28 179.1(2) . . . . ?
O3 C29 N7 C31 -179.4(2) . . . . ?
O3 C29 N8 C30 179.0(3) . . . . ?
O4 C31 N7 C29 -179.0(2) . . . . ?
O4 C31 N9 C30 177.7(2) . . . . ?
O4 C32 C33 C34 -175.0(2) . . . . ?
O4 C32 C37 C36 176.4(2) . . . . ?

loop_
_smtbx_masks_void_nr
_smtbx_masks_void_average_x
_smtbx_masks_void_average_y
_smtbx_masks_void_average_z
_smtbx_masks_void_volume
_smtbx_masks_void_count_electrons
_smtbx_masks_void_content
1 0.000 0.257 0.750 10.9 0.0 ?
2 0.000 0.500 -0.126 895.4 234.3 ?
3 0.000 0.743 0.250 10.9 0.0 ?
4 0.500 0.000 -0.349 895.4 234.0 ?
5 0.500 0.243 0.250 10.9 0.0 ?
6 0.500 0.757 0.750 10.9 0.0 ?
